data_4109277
loop_
_publ_author_name
'Margaret M. Biddle'
'Michael Lin'
'Karl A. Scheidt'

_publ_section_title
;
 Catalytic Enantioselective Synthesis of Flavanones and Chromanones
;
_journal_name_full 'Journal of the American Chemical Society'
_journal_page_first 3830
_journal_page_last 3831
_journal_paper_doi 10.1021/ja070394v
_journal_volume 129
_journal_year 2007
_chemical_formula_sum 'C20 H19 Br O4'
_chemical_formula_weight 403.26
_chemical_name_systematic
; 
 ? 
;
_space_group_IT_number 2
_symmetry_cell_setting triclinic
_symmetry_space_group_name_Hall '-P 1'
_symmetry_space_group_name_H-M 'P -1'
_atom_sites_solution_hydrogens geom
_atom_sites_solution_primary direct
_atom_sites_solution_secondary difmap
_audit_creation_method SHELXL-97
_cell_angle_alpha 110.2100(10)
_cell_angle_beta 92.9470(10)
_cell_angle_gamma 112.2100(10)
_cell_formula_units_Z 2
_cell_length_a 9.7113(6)
_cell_length_b 10.0700(6)
_cell_length_c 11.5182(7)
_cell_measurement_temperature 153(2)
_cell_volume 956.91(10)
_computing_structure_refinement 'SHELXL-97 (Sheldrick, 1997)'
_computing_structure_solution 'SHELXS-97 (Sheldrick, 1990)'
_diffrn_ambient_temperature 153(2)
_diffrn_measured_fraction_theta_full 0.894
_diffrn_measured_fraction_theta_max 0.894
_diffrn_radiation_monochromator graphite
_diffrn_radiation_source 'fine-focus sealed tube'
_diffrn_radiation_type MoK\a
_diffrn_radiation_wavelength 0.71073
_diffrn_reflns_av_R_equivalents 0.0931
_diffrn_reflns_av_sigmaI/netI 0.0735
_diffrn_reflns_limit_h_max 12
_diffrn_reflns_limit_h_min -12
_diffrn_reflns_limit_k_max 13
_diffrn_reflns_limit_k_min -13
_diffrn_reflns_limit_l_max 15
_diffrn_reflns_limit_l_min -15
_diffrn_reflns_number 8809
_diffrn_reflns_theta_full 28.75
_diffrn_reflns_theta_max 28.75
_diffrn_reflns_theta_min 1.93
_exptl_absorpt_coefficient_mu 2.168
_exptl_crystal_density_diffrn 1.400
_exptl_crystal_F_000 412
_refine_diff_density_max 1.001
_refine_diff_density_min -0.620
_refine_diff_density_rms 0.078
_refine_ls_extinction_method none
_refine_ls_goodness_of_fit_ref 1.077
_refine_ls_hydrogen_treatment mixed
_refine_ls_matrix_type full
_refine_ls_number_parameters 233
_refine_ls_number_reflns 4435
_refine_ls_number_restraints 0
_refine_ls_restrained_S_all 1.077
_refine_ls_R_factor_all 0.0408
_refine_ls_R_factor_gt 0.0370
_refine_ls_shift/su_max 0.002
_refine_ls_shift/su_mean 0.000
_refine_ls_structure_factor_coef Fsqd
_refine_ls_weighting_details 'calc w=1/[\s^2^(Fo^2^)+(0.0526P)^2^+0.1105P] where P=(Fo^2^+2Fc^2^)/3'
_refine_ls_weighting_scheme calc
_refine_ls_wR_factor_gt 0.0997
_refine_ls_wR_factor_ref 0.1018
_reflns_number_gt 3955
_reflns_number_total 4435
_reflns_threshold_expression >2sigma(I)
_cod_data_source_file ja070394vsi20070118_033917.cif
_cod_data_source_block Biddle1
_cod_database_code 4109277

loop_
_symmetry_equiv_pos_as_xyz
'x, y, z'
'-x, -y, -z'

loop_
_atom_site_label
_atom_site_type_symbol
_atom_site_fract_x
_atom_site_fract_y
_atom_site_fract_z
_atom_site_U_iso_or_equiv
_atom_site_adp_type
_atom_site_occupancy
_atom_site_symmetry_multiplicity
_atom_site_calc_flag
_atom_site_refinement_flags
C1 C 0.1625(2) 1.0023(2) 0.29567(17) 0.0274(4) Uani 1 1 d .
C2 C 0.3034(3) 1.1909(3) 0.2052(2) 0.0372(4) Uani 1 1 d .
C3 C 0.1689(3) 1.2209(4) 0.1698(3) 0.0561(7) Uani 1 1 d .
H3A H 0.1014 1.1340 0.0922 0.084 Uiso 1 1 calc R
H3B H 0.2052 1.3180 0.1558 0.084 Uiso 1 1 calc R
H3C H 0.1130 1.2302 0.2385 0.084 Uiso 1 1 calc R
C4 C 0.4079(3) 1.3175(3) 0.3293(2) 0.0486(6) Uani 1 1 d .
H4A H 0.3495 1.3263 0.3962 0.073 Uiso 1 1 calc R
H4B H 0.4520 1.4174 0.3200 0.073 Uiso 1 1 calc R
H4C H 0.4896 1.2905 0.3516 0.073 Uiso 1 1 calc R
C5 C 0.3925(4) 1.1702(4) 0.1008(3) 0.0600(8) Uani 1 1 d .
H5A H 0.4737 1.1436 0.1251 0.090 Uiso 1 1 calc R
H5B H 0.4372 1.2676 0.0877 0.090 Uiso 1 1 calc R
H5C H 0.3241 1.0861 0.0223 0.090 Uiso 1 1 calc R
C6 C 0.1154(2) 0.8358(2) 0.27514(15) 0.0232(3) Uani 1 1 d .
C7 C 0.0167(2) 0.7752(2) 0.34038(15) 0.0243(3) Uani 1 1 d .
H7 H -0.0130 0.8463 0.3998 0.029 Uiso 1 1 calc R
C8 C -0.0514(2) 0.6150(2) 0.33275(15) 0.0232(3) Uani 1 1 d .
C9 C -0.1165(2) 0.5869(2) 0.43285(16) 0.0258(4) Uani 1 1 d .
H9 H -0.1143 0.6721 0.5036 0.031 Uiso 1 1 calc R
C10 C -0.1839(2) 0.4374(2) 0.43033(16) 0.0281(4) Uani 1 1 d .
H10 H -0.2259 0.4200 0.4992 0.034 Uiso 1 1 calc R
C11 C -0.1889(2) 0.3138(2) 0.32571(16) 0.0259(3) Uani 1 1 d .
C12 C -0.1289(2) 0.3363(2) 0.22422(16) 0.0278(4) Uani 1 1 d .
H12 H -0.1353 0.2498 0.1524 0.033 Uiso 1 1 calc R
C13 C -0.0595(2) 0.4862(2) 0.22847(16) 0.0271(4) Uani 1 1 d .
H13 H -0.0166 0.5023 0.1595 0.033 Uiso 1 1 calc R
C14 C 0.1853(2) 0.7481(2) 0.18056(15) 0.0235(3) Uani 1 1 d .
C15 C 0.3206(2) 0.7363(2) 0.22737(16) 0.0236(3) Uani 1 1 d .
C16 C 0.3939(2) 0.6610(2) 0.14217(18) 0.0305(4) Uani 1 1 d .
C17 C 0.5260(3) 0.6554(3) 0.1877(2) 0.0386(5) Uani 1 1 d .
H17 H 0.5755 0.6060 0.1303 0.046 Uiso 1 1 calc R
C18 C 0.5855(3) 0.7215(3) 0.3161(2) 0.0398(5) Uani 1 1 d .
H18 H 0.6762 0.7176 0.3462 0.048 Uiso 1 1 calc R
C19 C 0.5145(2) 0.7938(3) 0.4020(2) 0.0359(4) Uani 1 1 d .
H19 H 0.5554 0.8374 0.4903 0.043 Uiso 1 1 calc R
C20 C 0.3846(2) 0.8016(2) 0.35787(16) 0.0288(4) Uani 1 1 d .
H20 H 0.3369 0.8520 0.4166 0.035 Uiso 1 1 calc R
O1 O 0.12718(19) 1.09188(17) 0.37516(15) 0.0397(4) Uani 1 1 d .
O2 O 0.24845(17) 1.03661(17) 0.21431(13) 0.0326(3) Uani 1 1 d .
O3 O 0.12783(16) 0.69236(17) 0.06653(11) 0.0309(3) Uani 1 1 d .
O4 O 0.3387(2) 0.5940(2) 0.01633(14) 0.0409(4) Uani 1 1 d .
Br Br -0.28004(3) 0.10757(2) 0.319908(18) 0.03908(10) Uani 1 1 d .
H4 H 0.264(4) 0.604(4) 0.002(3) 0.050(8) Uiso 1 1 d .

loop_
_atom_site_aniso_label
_atom_site_aniso_U_11
_atom_site_aniso_U_22
_atom_site_aniso_U_33
_atom_site_aniso_U_23
_atom_site_aniso_U_13
_atom_site_aniso_U_12
C1 0.0289(9) 0.0204(9) 0.0326(8) 0.0096(7) 0.0113(7) 0.0102(7)
C2 0.0415(11) 0.0273(10) 0.0482(11) 0.0226(9) 0.0155(9) 0.0124(9)
C3 0.0579(16) 0.0507(16) 0.0723(17) 0.0369(14) 0.0065(12) 0.0252(13)
C4 0.0456(13) 0.0305(12) 0.0607(14) 0.0227(10) 0.0095(10) 0.0030(10)
C5 0.082(2) 0.0505(16) 0.0631(15) 0.0384(13) 0.0425(15) 0.0262(14)
C6 0.0274(8) 0.0181(8) 0.0238(7) 0.0061(6) 0.0085(6) 0.0110(7)
C7 0.0277(9) 0.0196(8) 0.0247(7) 0.0055(6) 0.0101(6) 0.0115(7)
C8 0.0241(8) 0.0204(8) 0.0244(7) 0.0071(6) 0.0081(6) 0.0097(6)
C9 0.0297(9) 0.0231(9) 0.0247(7) 0.0072(6) 0.0117(6) 0.0126(7)
C10 0.0334(9) 0.0263(9) 0.0266(8) 0.0118(7) 0.0132(7) 0.0123(7)
C11 0.0294(9) 0.0172(8) 0.0295(8) 0.0092(7) 0.0082(6) 0.0081(7)
C12 0.0329(9) 0.0208(9) 0.0258(8) 0.0057(6) 0.0092(6) 0.0100(7)
C13 0.0342(9) 0.0226(9) 0.0234(7) 0.0081(6) 0.0123(6) 0.0108(7)
C14 0.0319(9) 0.0161(8) 0.0243(7) 0.0086(6) 0.0128(6) 0.0103(7)
C15 0.0296(9) 0.0165(7) 0.0277(8) 0.0104(6) 0.0134(6) 0.0104(6)
C16 0.0379(10) 0.0234(9) 0.0365(9) 0.0138(7) 0.0213(8) 0.0159(8)
C17 0.0408(12) 0.0316(11) 0.0581(12) 0.0229(9) 0.0256(9) 0.0236(9)
C18 0.0343(11) 0.0335(11) 0.0641(13) 0.0285(10) 0.0136(9) 0.0183(9)
C19 0.0383(11) 0.0284(10) 0.0418(10) 0.0166(8) 0.0041(8) 0.0130(8)
C20 0.0355(10) 0.0231(9) 0.0298(8) 0.0113(7) 0.0107(7) 0.0132(7)
O1 0.0526(9) 0.0207(7) 0.0496(8) 0.0118(6) 0.0293(7) 0.0189(6)
O2 0.0416(8) 0.0226(7) 0.0413(7) 0.0169(6) 0.0225(6) 0.0157(6)
O3 0.0399(7) 0.0303(7) 0.0228(6) 0.0073(5) 0.0098(5) 0.0174(6)
O4 0.0515(10) 0.0460(10) 0.0324(7) 0.0095(6) 0.0215(6) 0.0317(8)
Br 0.05539(16) 0.02179(12) 0.03845(13) 0.01465(9) 0.01638(9) 0.01134(10)

loop_
_atom_type_symbol
_atom_type_description
_atom_type_scat_dispersion_real
_atom_type_scat_dispersion_imag
_atom_type_scat_source
C C 0.0033 0.0016 'International Tables Vol C Tables 4.2.6.8 and 6.1.1.4'
H H 0.0000 0.0000 'International Tables Vol C Tables 4.2.6.8 and 6.1.1.4'
O O 0.0106 0.0060 'International Tables Vol C Tables 4.2.6.8 and 6.1.1.4'
Br Br -0.2901 2.4595 'International Tables Vol C Tables 4.2.6.8 and 6.1.1.4'

loop_
_geom_angle_atom_site_label_1
_geom_angle_atom_site_label_2
_geom_angle_atom_site_label_3
_geom_angle
O1 C1 O2 125.84(18)
O1 C1 C6 124.19(17)
O2 C1 C6 109.97(15)
O2 C2 C3 109.64(19)
O2 C2 C5 102.15(18)
C3 C2 C5 112.2(2)
O2 C2 C4 109.85(18)
C3 C2 C4 112.0(2)
C5 C2 C4 110.6(2)
C7 C6 C1 118.83(15)
C7 C6 C14 125.26(16)
C1 C6 C14 115.91(14)
C6 C7 C8 129.05(15)
C13 C8 C9 117.89(17)
C13 C8 C7 123.36(15)
C9 C8 C7 118.72(15)
C10 C9 C8 121.28(15)
C11 C10 C9 118.89(16)
C12 C11 C10 121.54(17)
C12 C11 Br 118.67(13)
C10 C11 Br 119.79(13)
C11 C12 C13 119.19(16)
C12 C13 C8 121.19(15)
O3 C14 C15 122.41(15)
O3 C14 C6 119.02(16)
C15 C14 C6 118.55(14)
C20 C15 C16 117.98(17)
C20 C15 C14 121.38(15)
C16 C15 C14 120.63(16)
O4 C16 C17 118.37(17)
O4 C16 C15 121.53(18)
C17 C16 C15 120.09(18)
C18 C17 C16 120.17(18)
C17 C18 C19 121.0(2)
C20 C19 C18 119.35(19)
C19 C20 C15 121.43(17)
C1 O2 C2 122.60(15)

loop_
_geom_bond_atom_site_label_1
_geom_bond_atom_site_label_2
_geom_bond_distance
C1 O1 1.211(2)
C1 O2 1.334(2)
C1 C6 1.487(2)
C2 O2 1.483(2)
C2 C3 1.515(4)
C2 C5 1.519(3)
C2 C4 1.520(3)
C6 C7 1.343(2)
C6 C14 1.514(2)
C7 C8 1.462(2)
C8 C13 1.403(2)
C8 C9 1.405(2)
C9 C10 1.385(3)
C10 C11 1.384(2)
C11 C12 1.382(2)
C11 Br 1.8995(19)
C12 C13 1.383(3)
C14 O3 1.237(2)
C14 C15 1.457(3)
C15 C20 1.411(2)
C15 C16 1.417(2)
C16 O4 1.347(2)
C16 C17 1.389(3)
C17 C18 1.380(3)
C18 C19 1.391(3)
C19 C20 1.376(3)

loop_
_cod_related_entry_id
_cod_related_entry_database
_cod_related_entry_code
1 ChemSpider 17282729
